data_2006564
loop_
_publ_author_name
'D\'iaz, Eduardo'
'Barrios, H\'ector'
'Toscano, Rub\'en A.'

_publ_section_title
;
 Three <i>trans</i>-2,6-Diaryl Derivatives of Oximes of
 <i>N</i>-Hydroxy-4-piperidone
;
_journal_issue 10
_journal_name_full 'Acta Crystallographica Section C'
_journal_page_first 1468
_journal_page_last 1471
_journal_paper_doi 10.1107/S0108270197002953
_journal_volume 53
_journal_year 1997
_chemical_formula_moiety 'C15 H20 N4 O2'
_chemical_formula_sum 'C15 H20 N4 O2'
_chemical_formula_weight 288.35
_chemical_name_systematic
;
trans-1-hydroxy-2,6-bis(1-methyl-2-pyrrolyl)-4-piperidone oxime
;
_space_group_IT_number 14
_symmetry_cell_setting monoclinic
_symmetry_space_group_name_Hall '-P 2ybc'
_symmetry_space_group_name_H-M 'P 1 21/c 1'
_cell_angle_alpha 90.00
_cell_angle_beta 90.67(4)
_cell_angle_gamma 90.00
_cell_formula_units_Z 4
_cell_length_a 10.169(5)
_cell_length_b 14.129(8)
_cell_length_c 10.039(6)
_cell_measurement_reflns_used 25
_cell_measurement_temperature 293
_cell_measurement_theta_max 14.3
_cell_measurement_theta_min 5.4
_cell_volume 1442.3(14)
_computing_cell_refinement 'Nicolet P3 software'
_computing_data_collection 'Nicolet P3 software (Nicolet XRD Corporation, 1980)'
_computing_data_reduction 'Nicolet P3 software'
_computing_molecular_graphics SHELXTL-PC
_computing_publication_material SHELXTL-PC
_computing_structure_refinement 'SHELXL-93 (Sheldrick, 1993)'
_computing_structure_solution 'SHELXTL-PC (Sheldrick, 1990)'
_diffrn_ambient_temperature 293
_diffrn_measurement_device 'Nicolet P3/F diffractometer'
_diffrn_measurement_method \q/2\q
_diffrn_radiation_monochromator 'Ni filter'
_diffrn_radiation_source 'fine-focus sealed tube'
_diffrn_radiation_type CuK\a
_diffrn_radiation_wavelength 1.54178
_diffrn_reflns_av_R_equivalents 0.096
_diffrn_reflns_av_sigmaI/netI 0.021
_diffrn_reflns_limit_h_max 10
_diffrn_reflns_limit_h_min -10
_diffrn_reflns_limit_k_max 0
_diffrn_reflns_limit_k_min -14
_diffrn_reflns_limit_l_max 9
_diffrn_reflns_limit_l_min 0
_diffrn_reflns_number 1587
_diffrn_reflns_theta_max 49.99
_diffrn_reflns_theta_min 4.35
_diffrn_standards_decay_% 3
_diffrn_standards_interval_count 98
_diffrn_standards_number 2
_exptl_absorpt_coefficient_mu 0.738
_exptl_absorpt_correction_type none
_exptl_crystal_colour 'light yellow'
_exptl_crystal_density_diffrn 1.328
_exptl_crystal_description prism
_exptl_crystal_F_000 616
_exptl_crystal_size_max 0.52
_exptl_crystal_size_mid 0.32
_exptl_crystal_size_min 0.26
_refine_diff_density_max 0.467
_refine_diff_density_min -0.398
_refine_ls_extinction_coef 0.012(3)
_refine_ls_extinction_method 'SHELXL93 (Sheldrick, 1993)'
_refine_ls_goodness_of_fit_all 1.106
_refine_ls_goodness_of_fit_obs 1.130
_refine_ls_hydrogen_treatment 'H atoms riding'
_refine_ls_matrix_type full
_refine_ls_number_parameters 207
_refine_ls_number_reflns 1477
_refine_ls_number_restraints 0
_refine_ls_restrained_S_all 1.106
_refine_ls_restrained_S_obs 1.130
_refine_ls_R_factor_all 0.0913
_refine_ls_R_factor_obs .0898
_refine_ls_shift/esd_max -0.003
_refine_ls_shift/esd_mean 0.000
_refine_ls_structure_factor_coef Fsqd
_refine_ls_weighting_details 'w = 1/[\s^2^(Fo^2^)+(0.2085P)^2^+0.8940P] where P=(Fo^2^+2Fc^2^)/3'
_refine_ls_weighting_scheme calc
_refine_ls_wR_factor_all 0.2585
_refine_ls_wR_factor_obs .2555
_reflns_number_observed 1395
_reflns_number_total 1477
_reflns_observed_criterion >2sigma(I)
_cod_data_source_file cf1113.cif
_cod_data_source_block 2
_cod_depositor_comments
;
The following automatic conversions were performed:

'_refine_ls_weighting_scheme' value 'calc w =
1/[\s^2^(Fo^2^)+(0.2085P)^2^+0.8940P] where P=(Fo^2^+2Fc^2^)/3' was
changed to 'calc'. New tag '_refine_ls_weighting_details' was
created. The value of the new tag was set to 'w =
1/[\s^2^(Fo^2^)+(0.2085P)^2^+0.8940P] where P=(Fo^2^+2Fc^2^)/3'.

Automatic conversion script
Id: cif_fix_values 3143 2015-03-26 13:38:13Z robertas 
;
_cod_original_sg_symbol_H-M 'P 21/c'
_cod_database_code 2006564

loop_
_symmetry_equiv_pos_as_xyz
'x, y, z'
'-x, y+1/2, -z+1/2'
'-x, -y, -z'
'x, -y-1/2, z-1/2'

loop_
_atom_site_aniso_label
_atom_site_aniso_U_11
_atom_site_aniso_U_22
_atom_site_aniso_U_33
_atom_site_aniso_U_12
_atom_site_aniso_U_13
_atom_site_aniso_U_23
N1 .034(2) .030(2) .038(2) .0019(14) -.0016(15) -.0017(15)
C2 .036(2) .036(2) .034(2) .001(2) -.003(2) -.002(2)
C3 .041(2) .037(3) .046(3) -.001(2) .002(2) .002(2)
C4 .040(3) .033(2) .044(3) .002(2) .005(2) .004(2)
C5 .044(3) .050(3) .040(3) .001(2) .000(2) -.002(2)
C6 .035(3) .037(2) .039(2) .005(2) .001(2) -.008(2)
O7 .042(2) .038(2) .052(2) .0087(13) .0037(15) .0012(13)
N8 .041(2) .050(2) .044(2) -.007(2) .004(2) .002(2)
O9A .049(3) .072(3) .045(3) -.015(2) .012(2) .001(2)
O9B .061(9) .086(9) .056(8) -.008(6) .000(6) .010(6)
N10 .045(2) .050(2) .042(2) .001(2) -.001(2) .009(2)
C11 .035(2) .046(3) .034(2) -.003(2) -.005(2) .000(2)
C12 .042(3) .047(3) .044(2) .002(2) -.002(2) -.004(2)
C13 .048(3) .051(3) .069(3) .015(2) -.003(3) -.001(2)
C14 .060(3) .045(3) .063(3) .010(2) -.005(3) .015(2)
C15 .057(3) .077(4) .048(3) .007(3) .002(2) .017(2)
N16 .046(3) .052(3) .065(3) -.014(2) .008(2) -.013(2)
C17 .048(4) .083(4) .110(5) -.021(3) .014(3) -.036(4)
C18 .037(3) .115(6) .102(5) .000(3) -.015(3) -.055(4)
C19 .042(3) .074(3) .059(3) .006(3) -.009(2) -.020(2)
C20 .035(3) .047(3) .052(3) .000(2) .002(2) -.015(2)
C21 .083(4) .044(3) .084(4) -.014(3) .019(3) -.002(3)

loop_
_atom_site_label
_atom_site_fract_x
_atom_site_fract_y
_atom_site_fract_z
_atom_site_U_iso_or_equiv
_atom_site_thermal_displace_type
_atom_site_calc_flag
_atom_site_refinement_flags
_atom_site_occupancy
_atom_site_disorder_group
_atom_site_type_symbol
N1 .3662(3) .5301(2) .0840(3) .0341(11) Uani d . 1 . N
C2 .2259(4) .5061(3) .0530(4) .0356(12) Uani d . 1 . C
C3 .1641(4) .4476(3) .1648(4) .0414(12) Uani d . 1 . C
C4 .1880(4) .4896(3) .2986(4) .0391(13) Uani d . 1 . C
C5 .3241(4) .5270(3) .3278(4) .0445(13) Uani d . 1 . C
C6 .3770(4) .5835(3) .2110(4) .0368(12) Uani d . 1 . C
O7 .4302(3) .4391(2) .1068(3) .0441(10) Uani d . 1 . O
N8 .1039(3) .4942(2) .3900(4) .0450(12) Uani d . 1 . N
O9A -.0223(4) .4582(4) .3494(5) .055(2) Uani d P .698(12) . O
O9B .1474(12) .5303(9) .5150(11) .067(5) Uani d P .302(12) . O
N10 .1770(3) .6542(2) -.0787(3) .0453(11) Uani d . 1 . N
C11 .1512(4) .5963(3) .0270(4) .0381(12) Uani d . 1 . C
C12 .0555(4) .6386(3) .1012(4) .0445(13) Uani d . 1 . C
C13 .0241(5) .7245(3) .0385(5) .0562(15) Uani d . 1 . C
C14 .0984(5) .7335(3) -.0699(5) .0561(14) Uani d . 1 . C
C15 .2624(5) .6370(4) -.1897(5) .0608(15) Uani d . 1 . C
N16 .5642(4) .6936(3) .1689(4) .0545(12) Uani d . 1 . N
C17 .6900(6) .7076(5) .2113(7) .080(2) Uani d . 1 . C
C18 .7208(5) .6418(6) .3028(7) .085(2) Uani d . 1 . C
C19 .6096(5) .5843(4) .3199(5) .0584(15) Uani d . 1 . C
C20 .5132(4) .6171(3) .2355(4) .0449(13) Uani d . 1 . C
C21 .4996(6) .7515(3) .0689(6) .070(2) Uani d . 1 . C
H2 .2237 .4681 -.0286 .043 Uiso calc R 1 . H
H3A .0701 .4430 .1488 .050 Uiso calc R 1 . H
H3B .2001 .3841 .1631 .050 Uiso calc R 1 . H
H5A .3828 .4745 .3469 .053 Uiso calc R 1 . H
H5B .3217 .5672 .4062 .053 Uiso calc R 1 . H
H6 .3214 .6398 .2015 .044 Uiso calc R 1 . H
H7 .501(5) .443(3) .046(5) .053 Uiso d . 1 . H
H9 -.052(8) .467(4) .414(8) .067 Uiso d . 1 . H
H12 .0183 .6149 .1785 .053 Uiso calc R 1 . H
H13 -.0379 .7680 .0675 .067 Uiso calc R 1 . H
H14 .0972 .7842 -.1289 .067 Uiso calc R 1 . H
H15A .2605 .6907 -.2483 .073 Uiso calc R 1 . H
H15B .2329 .5819 -.2372 .073 Uiso calc R 1 . H
H15C .3506 .6271 -.1575 .073 Uiso calc R 1 . H
H17 .7457 .7552 .1818 .096 Uiso calc R 1 . H
H18 .8013 .6354 .3468 .102 Uiso calc R 1 . H
H19 .6028 .5333 .3780 .070 Uiso calc R 1 . H
H21A .4115 .7290 .0544 .084 Uiso calc R 1 . H
H21B .5474 .7479 -.0129 .084 Uiso calc R 1 . H
H21C .4970 .8160 .0989 .084 Uiso calc R 1 . H

loop_
_atom_type_symbol
_atom_type_description
_atom_type_scat_dispersion_real
_atom_type_scat_dispersion_imag
_atom_type_scat_source
C C 0.0181 0.0091 'International Tables Vol C Tables 4.2.6.8 and 6.1.1.4'
H H 0.0000 0.0000 'International Tables Vol C Tables 4.2.6.8 and 6.1.1.4'
N N 0.0311 0.0180 'International Tables Vol C Tables 4.2.6.8 and 6.1.1.4'
O O 0.0492 0.0322 'International Tables Vol C Tables 4.2.6.8 and 6.1.1.4'

loop_
_geom_angle_atom_site_label_1
_geom_angle_atom_site_label_2
_geom_angle_atom_site_label_3
_geom_angle_site_symmetry_3
_geom_angle
_geom_angle_publ_flag
O7 H7 N1 3_665 171(4) no
O9A H9 N8 3_566 169(7) no
O9A H9 O9B 3_566 151(7) no
O7 N1 C6 . 106.5(3) ?
O7 N1 C2 . 104.8(3) ?
C6 N1 C2 . 110.7(3) ?
N1 C2 C11 . 108.8(3) ?
N1 C2 C3 . 111.6(3) ?
C11 C2 C3 . 111.9(3) ?
N1 C2 H2 . 108.1(2) ?
C11 C2 H2 . 108.1(2) ?
C3 C2 H2 . 108.1(2) ?
C4 C3 C2 . 112.5(3) ?
C4 C3 H3A . 109.1(2) ?
C2 C3 H3A . 109.1(2) ?
C4 C3 H3B . 109.1(2) ?
C2 C3 H3B . 109.1(2) ?
H3A C3 H3B . 107.8 ?
N8 C4 C3 . 124.9(4) ?
N8 C4 C5 . 117.9(4) ?
C3 C4 C5 . 117.1(4) ?
C4 C5 C6 . 111.5(3) ?
C4 C5 H5A . 109.3(2) ?
C6 C5 H5A . 109.3(2) ?
C4 C5 H5B . 109.3(2) ?
C6 C5 H5B . 109.3(2) ?
H5A C5 H5B . 108.0 ?
C20 C6 N1 . 111.4(3) ?
C20 C6 C5 . 112.2(3) ?
N1 C6 C5 . 111.9(3) ?
C20 C6 H6 . 107.0(2) ?
N1 C6 H6 . 107.0(2) ?
C5 C6 H6 . 107.0(2) ?
N1 O7 H7 . 101.(3) ?
C4 N8 O9B . 117.0(6) ?
C4 N8 O9A . 112.7(4) ?
O9B N8 O9A . 130.3(6) ?
N8 O9A H9 . 94.(5) ?
C11 N10 C14 . 108.7(3) ?
C11 N10 C15 . 128.4(4) ?
C14 N10 C15 . 122.7(4) ?
N10 C11 C12 . 107.7(4) ?
N10 C11 C2 . 122.7(3) ?
C12 C11 C2 . 129.4(4) ?
C11 C12 C13 . 107.0(4) ?
C11 C12 H12 . 126.5(2) ?
C13 C12 H12 . 126.5(3) ?
C14 C13 C12 . 108.6(4) ?
C14 C13 H13 . 125.7(3) ?
C12 C13 H13 . 125.7(3) ?
C13 C14 N10 . 107.9(4) ?
C13 C14 H14 . 126.0(3) ?
N10 C14 H14 . 126.0(2) ?
N10 C15 H15A . 109.5(2) ?
N10 C15 H15B . 109.5(3) ?
H15A C15 H15B . 109.5 ?
N10 C15 H15C . 109.5(2) ?
H15A C15 H15C . 109.5 ?
H15B C15 H15C . 109.5 ?
C17 N16 C20 . 108.8(5) ?
C17 N16 C21 . 123.6(5) ?
C20 N16 C21 . 127.6(4) ?
C18 C17 N16 . 108.9(5) ?
C18 C17 H17 . 125.5(3) ?
N16 C17 H17 . 125.5(4) ?
C17 C18 C19 . 107.6(5) ?
C17 C18 H18 . 126.2(3) ?
C19 C18 H18 . 126.2(4) ?
C20 C19 C18 . 107.5(5) ?
C20 C19 H19 . 126.3(3) ?
C18 C19 H19 . 126.3(4) ?
C19 C20 N16 . 107.2(4) ?
C19 C20 C6 . 130.9(4) ?
N16 C20 C6 . 121.9(4) ?
N16 C21 H21A . 109.5(3) ?
N16 C21 H21B . 109.5(3) ?
H21A C21 H21B . 109.5 ?
N16 C21 H21C . 109.5(3) ?
H21A C21 H21C . 109.5 ?
H21B C21 H21C . 109.5 ?

loop_
_geom_bond_atom_site_label_1
_geom_bond_atom_site_label_2
_geom_bond_site_symmetry_2
_geom_bond_distance
_geom_bond_publ_flag
N1 O7 . 1.458(4) ?
N1 C6 . 1.485(5) ?
N1 C2 . 1.495(5) ?
C2 C11 . 1.506(6) ?
C2 C3 . 1.534(6) ?
C2 H2 . .98 ?
C3 C4 . 1.486(6) ?
C3 H3A . .97 ?
C3 H3B . .97 ?
C4 N8 . 1.263(5) ?
C4 C5 . 1.507(6) ?
C5 C6 . 1.522(6) ?
C5 H5A . .97 ?
C5 H5B . .97 ?
C6 C20 . 1.482(6) ?
C6 H6 . .98 ?
O7 H7 . .95(5) ?
N8 O9B . 1.420(12) ?
N8 O9A . 1.435(6) ?
O9A H9 . .73(9) ?
N10 C11 . 1.367(5) ?
N10 C14 . 1.379(6) ?
N10 C15 . 1.442(6) ?
C11 C12 . 1.370(6) ?
C12 C13 . 1.402(7) ?
C12 H12 . .93 ?
C13 C14 . 1.338(7) ?
C13 H13 . .93 ?
C14 H14 . .93 ?
C15 H15A . .96 ?
C15 H15B . .96 ?
C15 H15C . .96 ?
N16 C17 . 1.358(7) ?
N16 C20 . 1.375(6) ?
N16 C21 . 1.447(7) ?
C17 C18 . 1.341(9) ?
C17 H17 . .93 ?
C18 C19 . 1.404(8) ?
C18 H18 . .93 ?
C19 C20 . 1.369(7) ?
C19 H19 . .93 ?
C21 H21A . .96 ?
C21 H21B . .96 ?
C21 H21C . .96 ?

loop_
_geom_contact_atom_site_label_1
_geom_contact_atom_site_label_2
_geom_contact_distance
_geom_contact_site_symmetry_2
_geom_contact_publ_flag
H7 N1 1.93(5) 3_665 no
O7 N1 2.870(4) 3_665 no
H9 N8 2.12(9) 3_566 no
O9A N8 2.835(6) 3_566 no
H9 O9B 1.21(9) 3_566 no
O9A O9B 1.881(12) 3_566 no

loop_
_geom_torsion_atom_site_label_1
_geom_torsion_atom_site_label_2
_geom_torsion_atom_site_label_3
_geom_torsion_atom_site_label_4
_geom_torsion
O7 N1 C2 C11 -179.7(3)
C6 N1 C2 C11 65.8(4)
O7 N1 C2 C3 56.3(4)
C6 N1 C2 C3 -58.2(4)
N1 C2 C3 C4 48.9(4)
C11 C2 C3 C4 -73.3(4)
C2 C3 C4 N8 139.0(4)
C2 C3 C4 C5 -42.7(5)
N8 C4 C5 C6 -137.9(4)
C3 C4 C5 C6 43.7(5)
O7 N1 C6 C20 72.9(4)
C2 N1 C6 C20 -173.6(3)
O7 N1 C6 C5 -53.6(4)
C2 N1 C6 C5 59.9(4)
C4 C5 C6 C20 -177.3(3)
C4 C5 C6 N1 -51.3(4)
C3 C4 N8 O9B 175.4(6)
C5 C4 N8 O9B -3.0(7)
C3 C4 N8 O9A -2.9(5)
C5 C4 N8 O9A 178.8(4)
C14 N10 C11 C12 0.7(5)
C15 N10 C11 C12 -174.7(4)
C14 N10 C11 C2 -176.1(4)
C15 N10 C11 C2 8.5(6)
N1 C2 C11 N10 64.7(4)
C3 C2 C11 N10 -171.4(3)
N1 C2 C11 C12 -111.3(4)
C3 C2 C11 C12 12.5(6)
N10 C11 C12 C13 -0.5(5)
C2 C11 C12 C13 176.0(4)
C11 C12 C13 C14 0.1(5)
C12 C13 C14 N10 0.3(5)
C11 N10 C14 C13 -0.6(5)
C15 N10 C14 C13 175.1(4)
C20 N16 C17 C18 0.4(6)
C21 N16 C17 C18 -179.3(5)
N16 C17 C18 C19 -0.6(6)
C17 C18 C19 C20 0.7(6)
C18 C19 C20 N16 -0.4(5)
C18 C19 C20 C6 179.5(4)
C17 N16 C20 C19 0.1(5)
C21 N16 C20 C19 179.7(4)
C17 N16 C20 C6 -179.9(4)
C21 N16 C20 C6 -0.2(6)
N1 C6 C20 C19 -103.6(5)
C5 C6 C20 C19 22.7(6)
N1 C6 C20 N16 76.3(5)
C5 C6 C20 N16 -157.4(4)
